data_4514983
loop_
_publ_author_name
'Yang, Wen-Juan'
'Fang, Hui-Lin'
'Sun, Jing'
'Yan, Chao-Guo'

_publ_section_title
;
 Construction of Dispiro-Indenone Scaffolds via Domino Cycloaddition
 Reactions of \a,\b-Unsaturated Aldimines with
 2-Arylidene-1,3-indenediones and
 2,2'-(Arylmethylene)bis(1,3-indenediones).
;
_journal_issue 8
_journal_name_full 'ACS omega'
_journal_page_first 13553
_journal_page_last 13569
_journal_paper_doi 10.1021/acsomega.9b01960
_journal_volume 4
_journal_year 2019
_chemical_formula_moiety 'C47 H30 Br3 N O4'
_chemical_formula_sum 'C47 H30 Br3 N O4'
_chemical_formula_weight 912.45
_space_group_crystal_system monoclinic
_space_group_IT_number 14
_space_group_name_Hall '-P 2yn'
_space_group_name_H-M_alt 'P 1 21/n 1'
_symmetry_space_group_name_Hall '-P 2yn'
_symmetry_space_group_name_H-M 'P 1 21/n 1'
_atom_sites_solution_hydrogens geom
_audit_creation_method SHELXL-2014/7
_cell_angle_alpha 90
_cell_angle_beta 106.379(6)
_cell_angle_gamma 90
_cell_formula_units_Z 4
_cell_length_a 12.801(3)
_cell_length_b 27.400(7)
_cell_length_c 12.949(3)
_cell_measurement_reflns_used 3591
_cell_measurement_temperature 296(2)
_cell_measurement_theta_max 17.76
_cell_measurement_theta_min 2.21
_cell_volume 4357.5(18)
_computing_structure_refinement 'SHELXL-2014/7 (Sheldrick, 2014)'
_diffrn_ambient_temperature 296(2)
_diffrn_measured_fraction_theta_full 0.998
_diffrn_measured_fraction_theta_max 0.998
_diffrn_measurement_device_type 'CCD area detector'
_diffrn_measurement_method 'phi and omega scans'
_diffrn_radiation_source 'fine-focus sealed tube'
_diffrn_radiation_type MoK\a
_diffrn_radiation_wavelength 0.71073
_diffrn_reflns_av_R_equivalents 0.1741
_diffrn_reflns_av_unetI/netI 0.2154
_diffrn_reflns_Laue_measured_fraction_full 0.998
_diffrn_reflns_Laue_measured_fraction_max 0.998
_diffrn_reflns_limit_h_max 12
_diffrn_reflns_limit_h_min -15
_diffrn_reflns_limit_k_max 29
_diffrn_reflns_limit_k_min -32
_diffrn_reflns_limit_l_max 15
_diffrn_reflns_limit_l_min -14
_diffrn_reflns_number 33961
_diffrn_reflns_point_group_measured_fraction_full 0.998
_diffrn_reflns_point_group_measured_fraction_max 0.998
_diffrn_reflns_theta_full 25.000
_diffrn_reflns_theta_max 25.000
_diffrn_reflns_theta_min 1.817
_exptl_absorpt_coefficient_mu 2.819
_exptl_absorpt_correction_T_max 0.569
_exptl_absorpt_correction_T_min 0.513
_exptl_absorpt_correction_type multi-scan
_exptl_absorpt_process_details sadabs
_exptl_crystal_colour yellow
_exptl_crystal_density_diffrn 1.391
_exptl_crystal_description block
_exptl_crystal_F_000 1824
_exptl_crystal_size_max 0.240
_exptl_crystal_size_mid 0.220
_exptl_crystal_size_min 0.200
_refine_diff_density_max 0.956
_refine_diff_density_min -0.717
_refine_diff_density_rms 0.115
_refine_ls_extinction_method none
_refine_ls_goodness_of_fit_ref 0.979
_refine_ls_hydrogen_treatment constr
_refine_ls_matrix_type full
_refine_ls_number_parameters 496
_refine_ls_number_reflns 7665
_refine_ls_number_restraints 0
_refine_ls_restrained_S_all 0.979
_refine_ls_R_factor_all 0.2758
_refine_ls_R_factor_gt 0.1157
_refine_ls_shift/su_max 0.000
_refine_ls_shift/su_mean 0.000
_refine_ls_structure_factor_coef Fsqd
_refine_ls_weighting_details 'w=1/[\s^2^(Fo^2^)+(0.1731P)^2^] where P=(Fo^2^+2Fc^2^)/3'
_refine_ls_weighting_scheme calc
_refine_ls_wR_factor_gt 0.2858
_refine_ls_wR_factor_ref 0.3296
_reflns_Friedel_coverage 0.000
_reflns_number_gt 2940
_reflns_number_total 7665
_reflns_threshold_expression 'I > 2\s(I)'
_cod_data_source_file ao9b01960_si_002.cif
_cod_data_source_block 3g
_cod_database_code 4514983
_shelx_shelxl_version_number 2014/7
_shelx_space_group_comment
;
The symmetry employed for this shelxl refinement is uniquely defined
by the following loop, which should always be used as a source of
symmetry information in preference to the above space-group names.
They are only intended as comments.
;
_shelx_estimated_absorpt_t_min 0.551
_shelx_estimated_absorpt_t_max 0.603

loop_
_space_group_symop_operation_xyz
'x, y, z'
'-x+1/2, y+1/2, -z+1/2'
'-x, -y, -z'
'x-1/2, -y-1/2, z-1/2'

loop_
_atom_site_label
_atom_site_type_symbol
_atom_site_fract_x
_atom_site_fract_y
_atom_site_fract_z
_atom_site_U_iso_or_equiv
_atom_site_adp_type
_atom_site_occupancy
_atom_site_site_symmetry_order
_atom_site_calc_flag
_atom_site_refinement_flags_posn
_atom_site_refinement_flags_adp
Br1 Br 0.74633(15) 0.14228(5) 0.08712(10) 0.1056(7) Uani 1 1 d . .
Br2 Br 1.17118(14) 0.27662(7) 0.88109(16) 0.1289(8) Uani 1 1 d . .
Br3 Br 0.84391(19) -0.13776(7) 0.26955(19) 0.1574(10) Uani 1 1 d . .
C1 C 0.8455(8) 0.1134(4) 0.4126(9) 0.056(3) Uani 1 1 d . .
H1 H 0.9074 0.1187 0.4697 0.067 Uiso 1 1 calc R U
C2 C 0.8395(10) 0.1328(4) 0.3139(9) 0.064(3) Uani 1 1 d . .
H2 H 0.8924 0.1541 0.3042 0.077 Uiso 1 1 calc R U
C3 C 0.7571(11) 0.1201(4) 0.2343(9) 0.064(3) Uani 1 1 d . .
C4 C 0.6680(10) 0.0907(4) 0.2405(9) 0.066(3) Uani 1 1 d . .
H4 H 0.6116 0.0828 0.1799 0.079 Uiso 1 1 calc R U
C5 C 0.6702(8) 0.0749(4) 0.3400(7) 0.055(3) Uani 1 1 d . .
H5 H 0.6124 0.0568 0.3500 0.067 Uiso 1 1 calc R U
C6 C 0.7604(8) 0.0860(3) 0.4287(7) 0.043(3) Uani 1 1 d . .
C7 C 0.7552(7) 0.1074(3) 0.6069(6) 0.035(2) Uani 1 1 d . .
H7 H 0.8003 0.1352 0.5985 0.042 Uiso 1 1 calc R U
C8 C 0.7851(8) 0.0945(3) 0.7247(8) 0.048(3) Uani 1 1 d . .
H8 H 0.8627 0.0862 0.7465 0.058 Uiso 1 1 calc R U
C9 C 0.7233(8) 0.0487(3) 0.7399(7) 0.043(2) Uani 1 1 d . .
H9 H 0.6459 0.0571 0.7130 0.051 Uiso 1 1 calc R U
C10 C 0.7398(8) 0.0316(4) 0.8541(8) 0.048(3) Uani 1 1 d . .
C11 C 0.6549(10) 0.0183(5) 0.8917(9) 0.074(4) Uani 1 1 d . .
H11 H 0.5842 0.0218 0.8473 0.088 Uiso 1 1 calc R U
C12 C 0.6706(17) 0.0002(5) 0.9922(14) 0.109(5) Uani 1 1 d . .
H12 H 0.6115 -0.0117 1.0130 0.131 Uiso 1 1 calc R U
C13 C 0.7732(18) -0.0009(6) 1.0643(12) 0.111(6) Uani 1 1 d . .
H13 H 0.7829 -0.0108 1.1352 0.133 Uiso 1 1 calc R U
C14 C 0.8596(12) 0.0126(4) 1.0296(10) 0.077(4) Uani 1 1 d . .
H14 H 0.9298 0.0098 1.0754 0.093 Uiso 1 1 calc R U
C15 C 0.8440(9) 0.0301(4) 0.9287(9) 0.059(3) Uani 1 1 d . .
H15 H 0.9036 0.0415 0.9081 0.071 Uiso 1 1 calc R U
C16 C 0.6105(8) 0.1528(3) 0.6318(9) 0.047(3) Uani 1 1 d . .
C17 C 0.5033(9) 0.1778(4) 0.5964(9) 0.051(3) Uani 1 1 d . .
C18 C 0.4217(11) 0.1782(5) 0.4995(9) 0.081(4) Uani 1 1 d . .
H18 H 0.4273 0.1605 0.4401 0.097 Uiso 1 1 calc R U
C19 C 0.3309(11) 0.2067(6) 0.4966(13) 0.101(5) Uani 1 1 d . .
H19 H 0.2766 0.2107 0.4321 0.121 Uiso 1 1 calc R U
C20 C 0.3207(12) 0.2293(5) 0.5894(15) 0.102(5) Uani 1 1 d . .
H20 H 0.2543 0.2439 0.5864 0.123 Uiso 1 1 calc R U
C21 C 0.4009(10) 0.2318(5) 0.6850(11) 0.082(4) Uani 1 1 d . .
H21 H 0.3958 0.2500 0.7440 0.098 Uiso 1 1 calc R U
C22 C 0.4912(9) 0.2037(4) 0.6832(9) 0.062(3) Uani 1 1 d . .
C23 C 0.6000(9) 0.1963(4) 0.7790(10) 0.061(3) Uani 1 1 d . .
C24 C 0.6652(8) 0.1625(3) 0.7337(8) 0.044(3) Uani 1 1 d . .
C25 C 0.7706(8) 0.1387(3) 0.7936(7) 0.043(3) Uani 1 1 d . .
H25 H 0.7638 0.1267 0.8627 0.052 Uiso 1 1 calc R U
C26 C 0.8667(8) 0.1738(4) 0.8154(8) 0.050(3) Uani 1 1 d . .
C27 C 0.8671(10) 0.2148(4) 0.7462(10) 0.073(3) Uani 1 1 d . .
H27 H 0.8075 0.2218 0.6878 0.088 Uiso 1 1 calc R U
C28 C 0.9630(14) 0.2444(4) 0.7710(13) 0.091(4) Uani 1 1 d . .
H28 H 0.9654 0.2709 0.7267 0.110 Uiso 1 1 calc R U
C29 C 1.0489(10) 0.2357(5) 0.8545(11) 0.067(3) Uani 1 1 d . .
C30 C 1.0508(10) 0.1976(5) 0.9186(10) 0.080(4) Uani 1 1 d . .
H30 H 1.1120 0.1918 0.9761 0.096 Uiso 1 1 calc R U
C31 C 0.9587(9) 0.1653(5) 0.8994(8) 0.066(3) Uani 1 1 d . .
H31 H 0.9612 0.1385 0.9441 0.079 Uiso 1 1 calc R U
C32 C 0.8596(8) -0.0141(4) 0.7090(7) 0.041(2) Uani 1 1 d . .
C33 C 0.8476(9) -0.0663(3) 0.7406(7) 0.043(3) Uani 1 1 d . .
C34 C 0.9305(10) -0.0984(4) 0.7814(9) 0.066(3) Uani 1 1 d . .
H34 H 1.0029 -0.0894 0.7926 0.080 Uiso 1 1 calc R U
C35 C 0.9026(15) -0.1448(5) 0.8054(11) 0.100(5) Uani 1 1 d . .
H35 H 0.9565 -0.1681 0.8313 0.120 Uiso 1 1 calc R U
C36 C 0.7878(14) -0.1574(5) 0.7901(12) 0.097(5) Uani 1 1 d . .
H36 H 0.7688 -0.1880 0.8107 0.116 Uiso 1 1 calc R U
C37 C 0.7117(10) -0.1250(5) 0.7470(9) 0.068(3) Uani 1 1 d . .
H37 H 0.6387 -0.1336 0.7324 0.081 Uiso 1 1 calc R U
C38 C 0.7390(8) -0.0788(4) 0.7232(8) 0.049(3) Uani 1 1 d . .
C39 C 0.6716(9) -0.0361(4) 0.6742(8) 0.050(3) Uani 1 1 d . .
C40 C 0.7418(6) 0.0066(3) 0.6665(6) 0.031(2) Uani 1 1 d . .
C41 C 0.7165(7) 0.0226(3) 0.5464(7) 0.038(2) Uani 1 1 d . .
H41 H 0.6379 0.0283 0.5196 0.046 Uiso 1 1 calc R U
C42 C 0.7455(9) -0.0169(3) 0.4771(7) 0.044(3) Uani 1 1 d . .
C43 C 0.8524(8) -0.0190(4) 0.4649(8) 0.046(3) Uani 1 1 d . .
H43 H 0.9040 0.0040 0.4988 0.055 Uiso 1 1 calc R U
C44 C 0.8791(10) -0.0539(4) 0.4050(9) 0.065(3) Uani 1 1 d . .
H44 H 0.9493 -0.0549 0.3977 0.079 Uiso 1 1 calc R U
C45 C 0.8048(12) -0.0881(5) 0.3543(11) 0.081(4) Uani 1 1 d . .
C46 C 0.7010(12) -0.0880(5) 0.3706(10) 0.087(4) Uani 1 1 d . .
H46 H 0.6526 -0.1133 0.3433 0.104 Uiso 1 1 calc R U
C47 C 0.6718(9) -0.0519(4) 0.4250(9) 0.059(3) Uani 1 1 d . .
H47 H 0.6001 -0.0502 0.4282 0.070 Uiso 1 1 calc R U
N1 N 0.7715(6) 0.0691(3) 0.5375(6) 0.0391(19) Uani 1 1 d . .
O1 O 0.6412(5) 0.1224(2) 0.5672(5) 0.0498(17) Uani 1 1 d . .
O2 O 0.6192(6) 0.2139(3) 0.8674(6) 0.075(2) Uani 1 1 d . .
O3 O 0.9438(5) 0.0072(2) 0.7189(5) 0.0513(18) Uani 1 1 d . .
O4 O 0.5722(6) -0.0361(3) 0.6438(5) 0.062(2) Uani 1 1 d . .

loop_
_atom_site_aniso_label
_atom_site_aniso_U_11
_atom_site_aniso_U_22
_atom_site_aniso_U_33
_atom_site_aniso_U_23
_atom_site_aniso_U_13
_atom_site_aniso_U_12
Br1 0.1788(17) 0.0955(11) 0.0573(8) 0.0157(7) 0.0574(10) 0.0014(10)
Br2 0.1088(14) 0.1203(14) 0.1686(18) -0.0417(12) 0.0572(13) -0.0616(11)
Br3 0.193(2) 0.1160(15) 0.209(2) -0.0964(14) 0.1316(19) -0.0357(13)
C1 0.035(6) 0.068(8) 0.066(8) 0.007(6) 0.016(6) -0.002(6)
C2 0.062(8) 0.095(9) 0.040(7) 0.013(7) 0.021(7) -0.008(7)
C3 0.097(10) 0.049(7) 0.052(8) 0.015(6) 0.032(8) 0.013(7)
C4 0.073(8) 0.072(8) 0.057(8) 0.006(6) 0.026(7) -0.006(7)
C5 0.056(7) 0.084(8) 0.021(6) -0.003(5) 0.003(6) -0.031(6)
C6 0.050(7) 0.045(6) 0.040(6) 0.000(5) 0.021(6) 0.012(5)
C7 0.025(6) 0.050(6) 0.023(5) 0.005(5) -0.002(4) -0.003(5)
C8 0.049(6) 0.038(6) 0.055(7) -0.009(5) 0.009(6) 0.008(5)
C9 0.035(6) 0.047(6) 0.052(6) 0.010(5) 0.023(5) 0.004(5)
C10 0.030(6) 0.064(7) 0.057(7) -0.001(6) 0.025(6) 0.001(5)
C11 0.064(8) 0.106(10) 0.054(8) 0.010(7) 0.022(7) 0.011(7)
C12 0.161(17) 0.103(12) 0.085(12) 0.015(9) 0.070(12) -0.013(11)
C13 0.166(17) 0.121(13) 0.049(9) 0.015(9) 0.034(12) 0.034(13)
C14 0.092(10) 0.082(9) 0.062(9) 0.004(7) 0.029(8) 0.017(8)
C15 0.063(8) 0.073(8) 0.044(7) 0.002(6) 0.022(7) 0.016(6)
C16 0.041(7) 0.038(6) 0.055(7) 0.020(6) 0.003(6) 0.017(5)
C17 0.050(7) 0.056(7) 0.054(7) -0.011(6) 0.025(6) 0.003(6)
C18 0.083(10) 0.096(10) 0.047(8) 0.012(7) -0.011(7) -0.007(9)
C19 0.043(9) 0.108(12) 0.128(14) 0.003(11) -0.015(9) 0.021(8)
C20 0.066(10) 0.080(10) 0.160(16) -0.016(10) 0.029(12) 0.030(8)
C21 0.043(7) 0.116(12) 0.073(9) -0.027(8) -0.009(7) 0.010(8)
C22 0.042(7) 0.050(7) 0.081(9) 0.013(6) -0.003(7) 0.012(6)
C23 0.050(7) 0.066(8) 0.069(8) -0.011(7) 0.020(7) -0.001(6)
C24 0.028(6) 0.050(6) 0.047(7) -0.021(5) 0.002(5) -0.006(5)
C25 0.044(6) 0.055(7) 0.029(5) -0.010(5) 0.009(5) 0.003(6)
C26 0.044(7) 0.065(8) 0.045(6) -0.025(6) 0.019(6) 0.001(6)
C27 0.069(9) 0.061(8) 0.084(9) 0.026(7) 0.013(7) 0.003(7)
C28 0.115(12) 0.047(8) 0.134(14) -0.004(8) 0.070(12) -0.022(9)
C29 0.046(8) 0.078(10) 0.072(9) -0.006(8) 0.010(7) -0.014(7)
C30 0.066(9) 0.100(11) 0.066(9) -0.017(8) 0.005(7) -0.036(8)
C31 0.061(8) 0.094(9) 0.031(6) 0.002(6) -0.005(6) -0.004(7)
C32 0.033(6) 0.054(7) 0.035(6) -0.006(5) 0.009(5) -0.004(5)
C33 0.051(7) 0.034(6) 0.042(6) -0.004(5) 0.009(6) 0.005(6)
C34 0.073(9) 0.057(8) 0.066(8) -0.005(7) 0.014(7) -0.016(7)
C35 0.141(16) 0.060(10) 0.090(10) 0.004(8) 0.018(10) 0.031(10)
C36 0.104(12) 0.060(9) 0.117(12) 0.028(8) 0.015(10) -0.003(9)
C37 0.067(8) 0.061(8) 0.070(8) 0.005(7) 0.012(7) -0.018(8)
C38 0.040(7) 0.060(8) 0.047(6) 0.004(6) 0.014(6) -0.019(6)
C39 0.037(7) 0.056(7) 0.047(7) -0.004(5) -0.002(6) -0.022(6)
C40 0.017(5) 0.041(6) 0.026(5) -0.002(4) -0.009(4) -0.005(4)
C41 0.024(5) 0.050(6) 0.039(6) -0.003(5) 0.005(5) 0.004(5)
C42 0.066(8) 0.042(6) 0.029(5) 0.003(5) 0.022(6) -0.002(6)
C43 0.033(6) 0.052(7) 0.051(6) -0.011(5) 0.008(5) -0.009(5)
C44 0.061(8) 0.067(8) 0.085(8) -0.020(7) 0.048(7) -0.013(7)
C45 0.096(10) 0.068(9) 0.099(10) -0.026(8) 0.060(9) -0.005(8)
C46 0.112(12) 0.073(9) 0.088(9) -0.024(8) 0.049(9) -0.037(8)
C47 0.057(7) 0.063(8) 0.062(7) -0.024(6) 0.027(6) -0.030(7)
N1 0.044(5) 0.039(5) 0.035(5) -0.002(4) 0.013(4) -0.002(4)
O1 0.050(5) 0.057(4) 0.039(4) -0.001(3) 0.007(4) 0.015(4)
O2 0.064(5) 0.098(6) 0.065(5) -0.035(5) 0.019(4) 0.010(5)
O3 0.027(4) 0.059(5) 0.062(5) 0.001(4) 0.003(4) -0.013(4)
O4 0.035(5) 0.095(6) 0.052(4) 0.000(4) 0.008(4) -0.026(4)

loop_
_atom_type_symbol
_atom_type_description
_atom_type_scat_dispersion_real
_atom_type_scat_dispersion_imag
_atom_type_scat_source
C C 0.0033 0.0016 'International Tables Vol C Tables 4.2.6.8 and 6.1.1.4'
H H 0.0000 0.0000 'International Tables Vol C Tables 4.2.6.8 and 6.1.1.4'
Br Br -0.2901 2.4595 'International Tables Vol C Tables 4.2.6.8 and 6.1.1.4'
N N 0.0061 0.0033 'International Tables Vol C Tables 4.2.6.8 and 6.1.1.4'
O O 0.0106 0.0060 'International Tables Vol C Tables 4.2.6.8 and 6.1.1.4'

loop_
_geom_angle_atom_site_label_1
_geom_angle_atom_site_label_2
_geom_angle_atom_site_label_3
_geom_angle
C2 C1 C6 120.8(10)
C2 C1 H1 119.6
C6 C1 H1 119.6
C3 C2 C1 117.3(11)
C3 C2 H2 121.4
C1 C2 H2 121.4
C2 C3 C4 126.4(10)
C2 C3 Br1 120.4(9)
C4 C3 Br1 113.2(10)
C5 C4 C3 115.8(11)
C5 C4 H4 122.1
C3 C4 H4 122.1
C4 C5 C6 119.9(10)
C4 C5 H5 120.0
C6 C5 H5 120.0
C1 C6 C5 119.3(9)
C1 C6 N1 116.9(9)
C5 C6 N1 123.7(8)
N1 C7 O1 107.0(7)
N1 C7 C8 114.9(7)
O1 C7 C8 111.4(7)
N1 C7 H7 107.7
O1 C7 H7 107.7
C8 C7 H7 107.7
C7 C8 C9 109.3(8)
C7 C8 C25 111.3(8)
C9 C8 C25 114.8(8)
C7 C8 H8 107.0
C9 C8 H8 107.0
C25 C8 H8 107.0
C10 C9 C8 116.6(8)
C10 C9 C40 111.4(7)
C8 C9 C40 110.9(7)
C10 C9 H9 105.7
C8 C9 H9 105.7
C40 C9 H9 105.7
C11 C10 C15 116.3(10)
C11 C10 C9 121.9(10)
C15 C10 C9 121.7(9)
C12 C11 C10 121.7(13)
C12 C11 H11 119.1
C10 C11 H11 119.1
C11 C12 C13 120.8(15)
C11 C12 H12 119.6
C13 C12 H12 119.6
C14 C13 C12 118.6(13)
C14 C13 H13 120.7
C12 C13 H13 120.7
C15 C14 C13 120.3(13)
C15 C14 H14 119.8
C13 C14 H14 119.8
C14 C15 C10 121.7(11)
C14 C15 H15 119.1
C10 C15 H15 119.1
O1 C16 C24 125.9(9)
O1 C16 C17 120.7(9)
C24 C16 C17 113.3(9)
C22 C17 C18 120.3(10)
C22 C17 C16 107.0(9)
C18 C17 C16 132.7(10)
C17 C18 C19 116.1(12)
C17 C18 H18 122.0
C19 C18 H18 122.0
C20 C19 C18 120.5(13)
C20 C19 H19 119.7
C18 C19 H19 119.7
C21 C20 C19 125.0(12)
C21 C20 H20 117.5
C19 C20 H20 117.5
C20 C21 C22 111.9(11)
C20 C21 H21 124.1
C22 C21 H21 124.1
C17 C22 C21 125.7(10)
C17 C22 C23 107.1(9)
C21 C22 C23 127.1(11)
O2 C23 C24 130.2(10)
O2 C23 C22 126.0(10)
C24 C23 C22 103.8(9)
C16 C24 C23 108.7(9)
C16 C24 C25 124.6(8)
C23 C24 C25 126.4(9)
C24 C25 C26 112.5(8)
C24 C25 C8 106.2(7)
C26 C25 C8 112.3(8)
C24 C25 H25 108.6
C26 C25 H25 108.6
C8 C25 H25 108.6
C31 C26 C27 118.1(10)
C31 C26 C25 120.3(10)
C27 C26 C25 121.5(10)
C28 C27 C26 117.2(11)
C28 C27 H27 121.4
C26 C27 H27 121.4
C29 C28 C27 122.8(12)
C29 C28 H28 118.6
C27 C28 H28 118.6
C28 C29 C30 121.0(12)
C28 C29 Br2 119.9(11)
C30 C29 Br2 119.1(11)
C29 C30 C31 120.3(12)
C29 C30 H30 119.8
C31 C30 H30 119.8
C26 C31 C30 120.6(11)
C26 C31 H31 119.7
C30 C31 H31 119.7
O3 C32 C33 126.0(9)
O3 C32 C40 127.7(9)
C33 C32 C40 106.2(8)
C34 C33 C38 122.6(10)
C34 C33 C32 126.1(10)
C38 C33 C32 111.3(9)
C33 C34 C35 117.3(12)
C33 C34 H34 121.4
C35 C34 H34 121.4
C34 C35 C36 120.0(13)
C34 C35 H35 120.0
C36 C35 H35 120.0
C37 C36 C35 119.3(12)
C37 C36 H36 120.4
C35 C36 H36 120.4
C36 C37 C38 120.9(12)
C36 C37 H37 119.6
C38 C37 H37 119.6
C37 C38 C33 119.8(11)
C37 C38 C39 132.0(10)
C33 C38 C39 108.1(9)
O4 C39 C38 124.4(9)
O4 C39 C40 124.6(10)
C38 C39 C40 111.0(8)
C39 C40 C9 110.0(7)
C39 C40 C41 109.1(7)
C9 C40 C41 112.2(7)
C39 C40 C32 103.3(8)
C9 C40 C32 110.7(7)
C41 C40 C32 111.2(7)
N1 C41 C42 111.6(7)
N1 C41 C40 110.6(7)
C42 C41 C40 111.9(7)
N1 C41 H41 107.5
C42 C41 H41 107.5
C40 C41 H41 107.5
C47 C42 C43 117.6(9)
C47 C42 C41 122.5(9)
C43 C42 C41 119.9(9)
C44 C43 C42 120.4(9)
C44 C43 H43 119.8
C42 C43 H43 119.8
C43 C44 C45 120.9(10)
C43 C44 H44 119.5
C45 C44 H44 119.5
C44 C45 C46 119.2(10)
C44 C45 Br3 120.5(10)
C46 C45 Br3 120.2(10)
C47 C46 C45 120.1(12)
C47 C46 H46 119.9
C45 C46 H46 119.9
C46 C47 C42 121.4(11)
C46 C47 H47 119.3
C42 C47 H47 119.3
C7 N1 C6 112.4(7)
C7 N1 C41 115.2(7)
C6 N1 C41 115.7(7)
C16 O1 C7 113.6(7)

loop_
_geom_bond_atom_site_label_1
_geom_bond_atom_site_label_2
_geom_bond_distance
Br1 C3 1.968(10)
Br2 C29 1.877(12)
Br3 C45 1.902(11)
C1 C2 1.365(13)
C1 C6 1.387(13)
C1 H1 0.9300
C2 C3 1.298(15)
C2 H2 0.9300
C3 C4 1.417(15)
C4 C5 1.351(13)
C4 H4 0.9300
C5 C6 1.414(13)
C5 H5 0.9300
C6 N1 1.451(11)
C7 N1 1.436(11)
C7 O1 1.462(10)
C7 C8 1.507(12)
C7 H7 0.9800
C8 C9 1.526(13)
C8 C25 1.545(12)
C8 H8 0.9800
C9 C10 1.508(13)
C9 C40 1.555(12)
C9 H9 0.9800
C10 C11 1.361(14)
C10 C15 1.410(14)
C11 C12 1.354(17)
C11 H11 0.9300
C12 C13 1.38(2)
C12 H12 0.9300
C13 C14 1.357(19)
C13 H13 0.9300
C14 C15 1.353(15)
C14 H14 0.9300
C15 H15 0.9300
C16 O1 1.318(11)
C16 C24 1.334(13)
C16 C17 1.484(14)
C17 C22 1.376(14)
C17 C18 1.387(14)
C18 C19 1.393(17)
C18 H18 0.9300
C19 C20 1.391(19)
C19 H19 0.9300
C20 C21 1.369(18)
C20 H20 0.9300
C21 C22 1.394(15)
C21 H21 0.9300
C22 C23 1.596(15)
C23 O2 1.203(11)
C23 C24 1.473(14)
C24 C25 1.504(13)
C25 C26 1.523(13)
C25 H25 0.9800
C26 C31 1.379(13)
C26 C27 1.439(14)
C27 C28 1.429(17)
C27 H27 0.9300
C28 C29 1.328(17)
C28 H28 0.9300
C29 C30 1.330(16)
C30 C31 1.438(15)
C30 H30 0.9300
C31 H31 0.9300
C32 O3 1.201(10)
C32 C33 1.508(13)
C32 C40 1.559(12)
C33 C34 1.365(14)
C33 C38 1.387(13)
C34 C35 1.381(16)
C34 H34 0.9300
C35 C36 1.468(19)
C35 H35 0.9300
C36 C37 1.321(16)
C36 H36 0.9300
C37 C38 1.371(15)
C37 H37 0.9300
C38 C39 1.485(14)
C39 O4 1.221(11)
C39 C40 1.496(13)
C40 C41 1.558(12)
C41 N1 1.475(11)
C41 C42 1.517(12)
C41 H41 0.9800
C42 C47 1.381(13)
C42 C43 1.422(13)
C43 C44 1.335(13)
C43 H43 0.9300
C44 C45 1.365(16)
C44 H44 0.9300
C45 C46 1.402(17)
C46 C47 1.329(15)
C46 H46 0.9300
C47 H47 0.9300

loop_
_geom_torsion_atom_site_label_1
_geom_torsion_atom_site_label_2
_geom_torsion_atom_site_label_3
_geom_torsion_atom_site_label_4
_geom_torsion
C6 C1 C2 C3 -7.2(16)
C1 C2 C3 C4 4.7(18)
C1 C2 C3 Br1 -175.7(8)
C2 C3 C4 C5 0.5(18)
Br1 C3 C4 C5 -179.1(8)
C3 C4 C5 C6 -3.1(16)
C2 C1 C6 C5 4.8(15)
C2 C1 C6 N1 -176.9(9)
C4 C5 C6 C1 0.6(15)
C4 C5 C6 N1 -177.6(9)
N1 C7 C8 C9 -55.2(10)
O1 C7 C8 C9 66.7(9)
N1 C7 C8 C25 177.0(7)
O1 C7 C8 C25 -61.1(10)
C7 C8 C9 C10 -177.6(8)
C25 C8 C9 C10 -51.7(11)
C7 C8 C9 C40 53.5(10)
C25 C8 C9 C40 179.3(8)
C8 C9 C10 C11 133.8(10)
C40 C9 C10 C11 -97.5(11)
C8 C9 C10 C15 -43.8(13)
C40 C9 C10 C15 84.9(11)
C15 C10 C11 C12 -6.3(17)
C9 C10 C11 C12 176.0(12)
C10 C11 C12 C13 7(2)
C11 C12 C13 C14 -6(2)
C12 C13 C14 C15 5(2)
C13 C14 C15 C10 -4.8(18)
C11 C10 C15 C14 5.4(16)
C9 C10 C15 C14 -176.9(10)
O1 C16 C17 C22 175.3(9)
C24 C16 C17 C22 -1.2(12)
O1 C16 C17 C18 -3.7(17)
C24 C16 C17 C18 179.8(11)
C22 C17 C18 C19 1.3(17)
C16 C17 C18 C19 -179.9(12)
C17 C18 C19 C20 -6(2)
C18 C19 C20 C21 9(2)
C19 C20 C21 C22 -7(2)
C18 C17 C22 C21 0.2(18)
C16 C17 C22 C21 -178.9(11)
C18 C17 C22 C23 -178.6(9)
C16 C17 C22 C23 2.2(11)
C20 C21 C22 C17 2.5(19)
C20 C21 C22 C23 -178.9(11)
C17 C22 C23 O2 179.3(11)
C21 C22 C23 O2 0.5(19)
C17 C22 C23 C24 -2.6(11)
C21 C22 C23 C24 178.6(11)
O1 C16 C24 C23 -176.8(9)
C17 C16 C24 C23 -0.6(12)
O1 C16 C24 C25 -2.2(16)
C17 C16 C24 C25 174.0(9)
O2 C23 C24 C16 179.8(12)
C22 C23 C24 C16 1.8(11)
O2 C23 C24 C25 5.3(19)
C22 C23 C24 C25 -172.7(9)
C16 C24 C25 C26 110.3(10)
C23 C24 C25 C26 -76.1(12)
C16 C24 C25 C8 -12.9(13)
C23 C24 C25 C8 160.7(9)
C7 C8 C25 C24 42.4(10)
C9 C8 C25 C24 -82.4(10)
C7 C8 C25 C26 -80.9(10)
C9 C8 C25 C26 154.3(8)
C24 C25 C26 C31 156.3(9)
C8 C25 C26 C31 -84.0(11)
C24 C25 C26 C27 -27.3(12)
C8 C25 C26 C27 92.3(11)
C31 C26 C27 C28 -1.0(15)
C25 C26 C27 C28 -177.4(9)
C26 C27 C28 C29 -0.8(18)
C27 C28 C29 C30 2(2)
C27 C28 C29 Br2 -179.8(9)
C28 C29 C30 C31 -0.9(19)
Br2 C29 C30 C31 -179.3(9)
C27 C26 C31 C30 1.8(15)
C25 C26 C31 C30 178.3(9)
C29 C30 C31 C26 -1.0(18)
O3 C32 C33 C34 -2.9(15)
C40 C32 C33 C34 179.6(9)
O3 C32 C33 C38 177.0(9)
C40 C32 C33 C38 -0.6(10)
C38 C33 C34 C35 0.1(16)
C32 C33 C34 C35 180.0(10)
C33 C34 C35 C36 -2.0(18)
C34 C35 C36 C37 4(2)
C35 C36 C37 C38 -5(2)
C36 C37 C38 C33 2.6(17)
C36 C37 C38 C39 179.1(12)
C34 C33 C38 C37 -0.3(15)
C32 C33 C38 C37 179.8(9)
C34 C33 C38 C39 -177.5(9)
C32 C33 C38 C39 2.6(11)
C37 C38 C39 O4 -0.8(18)
C33 C38 C39 O4 176.0(10)
C37 C38 C39 C40 179.5(10)
C33 C38 C39 C40 -3.8(11)
O4 C39 C40 C9 65.4(12)
C38 C39 C40 C9 -114.9(9)
O4 C39 C40 C41 -58.1(12)
C38 C39 C40 C41 121.6(8)
O4 C39 C40 C32 -176.5(9)
C38 C39 C40 C32 3.2(10)
C10 C9 C40 C39 54.1(10)
C8 C9 C40 C39 -174.2(8)
C10 C9 C40 C41 175.7(7)
C8 C9 C40 C41 -52.6(10)
C10 C9 C40 C32 -59.4(10)
C8 C9 C40 C32 72.3(9)
O3 C32 C40 C39 -179.1(9)
C33 C32 C40 C39 -1.6(9)
O3 C32 C40 C9 -61.4(12)
C33 C32 C40 C9 116.1(7)
O3 C32 C40 C41 64.0(12)
C33 C32 C40 C41 -118.5(8)
C39 C40 C41 N1 171.3(7)
C9 C40 C41 N1 49.2(9)
C32 C40 C41 N1 -75.4(9)
C39 C40 C41 C42 -63.6(10)
C9 C40 C41 C42 174.3(8)
C32 C40 C41 C42 49.7(10)
N1 C41 C42 C47 -144.7(9)
C40 C41 C42 C47 90.8(10)
N1 C41 C42 C43 36.1(11)
C40 C41 C42 C43 -88.4(10)
C47 C42 C43 C44 0.0(14)
C41 C42 C43 C44 179.3(9)
C42 C43 C44 C45 0.1(17)
C43 C44 C45 C46 -3.6(19)
C43 C44 C45 Br3 -179.9(9)
C44 C45 C46 C47 7(2)
Br3 C45 C46 C47 -176.4(10)
C45 C46 C47 C42 -7.5(19)
C43 C42 C47 C46 3.8(16)
C41 C42 C47 C46 -175.5(10)
O1 C7 N1 C6 66.1(9)
C8 C7 N1 C6 -169.6(8)
O1 C7 N1 C41 -69.3(8)
C8 C7 N1 C41 55.0(10)
C1 C6 N1 C7 74.8(10)
C5 C6 N1 C7 -106.9(10)
C1 C6 N1 C41 -150.0(8)
C5 C6 N1 C41 28.3(12)
C42 C41 N1 C7 -175.5(7)
C40 C41 N1 C7 -50.2(9)
C42 C41 N1 C6 50.5(10)
C40 C41 N1 C6 175.8(7)
C24 C16 O1 C7 -13.8(14)
C17 C16 O1 C7 170.2(8)
N1 C7 O1 C16 171.2(7)
C8 C7 O1 C16 44.8(10)
